data_9016292
loop_
_publ_author_name
'Kolitsch, U.'
'Kristiansen, R.'
'Raade, G.'
'Tillmanns, E.'

_publ_section_title
;
 Heftetjernite, a new scandium mineral from the Heftetjern pegmatite, Tordal, Norway
;
_journal_name_full 'European Journal of Mineralogy'
_journal_page_first 309
_journal_page_last 316
_journal_paper_doi 10.1127/0935-1221/2010/0022-1987
_journal_volume 22
_journal_year 2010
_chemical_compound_source 'the Heftetjern pegmatite, Tordal, Norway'
_chemical_formula_sum 'Fe0.07 Mn0.18 Nb0.42 O4 Sc0.5 Sn0.2 Ta0.58 Ti0.05'
_chemical_name_mineral Heftetjernite
_space_group_IT_number 13
_symmetry_space_group_name_Hall '-P 2yc'
_symmetry_space_group_name_H-M 'P 1 2/c 1'
_cell_angle_alpha 90
_cell_angle_beta 91.15
_cell_angle_gamma 90
_cell_length_a 4.784
_cell_length_b 5.693
_cell_length_c 5.120
_cell_formula_units_Z 2
_cell_volume 139.417
_database_code_amcsd 0007337
_exptl_crystal_density_diffrn 6.441
_cod_original_formula_sum '(Sc.5 Sn.2 Mn.18 Fe.07 Ti.05) (Ta.58 Nb.42) O4'
_cod_database_code 9016292

loop_
_space_group_symop_operation_xyz
x,y,z
x,-y,1/2+z
-x,y,1/2-z
-x,-y,-z

loop_
_atom_site_aniso_label
_atom_site_aniso_U_11
_atom_site_aniso_U_22
_atom_site_aniso_U_33
_atom_site_aniso_U_12
_atom_site_aniso_U_13
_atom_site_aniso_U_23
Sc 0.00460 0.00650 0.00510 0.00000 0.00044 0.00000
Sn 0.00460 0.00650 0.00510 0.00000 0.00044 0.00000
Mn 0.00460 0.00650 0.00510 0.00000 0.00044 0.00000
Fe 0.00460 0.00650 0.00510 0.00000 0.00044 0.00000
Ti 0.00460 0.00650 0.00510 0.00000 0.00044 0.00000
Ta 0.00486 0.00506 0.00546 0.00000 -0.00057 0.00000
Nb 0.00486 0.00506 0.00546 0.00000 -0.00057 0.00000
O1 0.01010 0.01010 0.01030 -0.00100 0.00010 -0.00120
O2 0.00920 0.00990 0.00980 0.00170 -0.00050 0.00000

loop_
_atom_site_label
_atom_site_fract_x
_atom_site_fract_y
_atom_site_fract_z
_atom_site_occupancy
_atom_site_U_iso_or_equiv
Sc 0.50000 0.67390 0.25000 0.50000 0.00540
Sn 0.50000 0.67390 0.25000 0.20000 0.00540
Mn 0.50000 0.67390 0.25000 0.18000 0.00540
Fe 0.50000 0.67390 0.25000 0.07000 0.00540
Ti 0.50000 0.67390 0.25000 0.05000 0.00540
Ta 0.00000 0.17541 0.25000 0.58000 0.00513
Nb 0.00000 0.17541 0.25000 0.42000 0.00513
O1 0.21970 0.10760 0.93250 1.00000 0.01010
O2 0.26440 0.38450 0.40670 1.00000 0.00970

loop_
_cod_related_entry_id
_cod_related_entry_database
_cod_related_entry_code
1 AMCSD 0007337
